data_4501793
loop_
_publ_author_name
'Kavuru, Padmini'
'Aboarayes, Dalia'
'Arora, Kapildev K.'
'Clarke, Heather D.'
'Kennedy, Alyssa'
'Marshall, Lissette'
'Ong, Tien Teng'
'Perman, Jason'
'Pujari, Twarita'
'Wojtas, \/Lukasz'
'Zaworotko, Michael J.'

_publ_section_title
;
 Hierarchy of Supramolecular Synthons: Persistent Hydrogen Bonds Between
 Carboxylates and Weakly Acidic Hydroxyl Moieties in Cocrystals of
 Zwitterions
;
_journal_coden_ASTM CGDEFU
_journal_issue 8
_journal_name_full 'Crystal Growth & Design'
_journal_page_first 3568
_journal_page_last 3584
_journal_paper_doi 10.1021/cg100484a
_journal_volume 10
_journal_year 2010
_chemical_absolute_configuration syn
_chemical_formula_moiety 'C6 H8 O6, C3 H7 N O2'
_chemical_formula_sum 'C9 H15 N O8'
_chemical_formula_weight 265.22
_space_group_IT_number 4
_symmetry_cell_setting monoclinic
_symmetry_space_group_name_Hall 'P 2yb'
_symmetry_space_group_name_H-M 'P 1 21 1'
_atom_sites_solution_hydrogens geom
_atom_sites_solution_primary direct
_atom_sites_solution_secondary difmap
_audit_creation_method SHELXL-97
_cell_angle_alpha 90.00
_cell_angle_beta 95.220(6)
_cell_angle_gamma 90.00
_cell_formula_units_Z 2
_cell_length_a 5.223(2)
_cell_length_b 8.486(3)
_cell_length_c 12.871(4)
_cell_measurement_temperature 273(2)
_cell_volume 568.1(3)
_computing_cell_refinement 'SAINT (Bruker, 2002)'
_computing_data_collection 'SMART (Bruker, 2002)'
_computing_data_reduction 'SAINT (Bruker, 2002)'
_computing_publication_material 'SHELXL-97 (Sheldrick, 1997)'
_computing_structure_refinement 'SHELXL-97 (Sheldrick, 1997)'
_computing_structure_solution 'SHELXS-97 (Sheldrick, 1990)'
_diffrn_ambient_temperature 273(2)
_diffrn_measured_fraction_theta_full 0.966
_diffrn_measured_fraction_theta_max 0.966
_diffrn_measurement_device_type 'BRUKER SMART APEXII CCD'
_diffrn_measurement_method 'omega scans'
_diffrn_radiation_monochromator graphite
_diffrn_radiation_source 'fine-focus sealed tube'
_diffrn_radiation_type MoK\a
_diffrn_radiation_wavelength 0.71073
_diffrn_reflns_av_R_equivalents 0.0362
_diffrn_reflns_av_sigmaI/netI 0.0547
_diffrn_reflns_limit_h_max 6
_diffrn_reflns_limit_h_min -6
_diffrn_reflns_limit_k_max 11
_diffrn_reflns_limit_k_min -11
_diffrn_reflns_limit_l_max 16
_diffrn_reflns_limit_l_min -16
_diffrn_reflns_number 6566
_diffrn_reflns_theta_full 28.25
_diffrn_reflns_theta_max 28.25
_diffrn_reflns_theta_min 2.88
_exptl_absorpt_coefficient_mu 0.138
_exptl_absorpt_correction_T_max 0.9931
_exptl_absorpt_correction_T_min 0.9729
_exptl_absorpt_correction_type multi-scan
_exptl_absorpt_process_details 'SADABS; (Sheldrick, 2003)'
_exptl_crystal_colour colourless
_exptl_crystal_density_diffrn 1.551
_exptl_crystal_density_method 'not measured'
_exptl_crystal_description plate
_exptl_crystal_F_000 280
_exptl_crystal_size_max 0.20
_exptl_crystal_size_mid 0.10
_exptl_crystal_size_min 0.05
_refine_diff_density_max 0.246
_refine_diff_density_min -0.186
_refine_diff_density_rms 0.050
_refine_ls_abs_structure_details 'Flack H D (1983), Acta Cryst. A39, 876-881, 1178 Friedel Pairs'
_refine_ls_abs_structure_Flack 0.0(9)
_refine_ls_extinction_method none
_refine_ls_goodness_of_fit_ref 1.037
_refine_ls_hydrogen_treatment mixed
_refine_ls_matrix_type full
_refine_ls_number_parameters 183
_refine_ls_number_reflns 2618
_refine_ls_number_restraints 1
_refine_ls_restrained_S_all 1.037
_refine_ls_R_factor_all 0.0446
_refine_ls_R_factor_gt 0.0388
_refine_ls_shift/su_max 0.000
_refine_ls_shift/su_mean 0.000
_refine_ls_structure_factor_coef Fsqd
_refine_ls_weighting_details 'calc w=1/[\s^2^(Fo^2^)+(0.0380P)^2^+0.0000P] where P=(Fo^2^+2Fc^2^)/3'
_refine_ls_weighting_scheme calc
_refine_ls_wR_factor_gt 0.0812
_refine_ls_wR_factor_ref 0.0845
_reflns_number_gt 2365
_reflns_number_total 2618
_reflns_threshold_expression >2sigma(I)
_cod_data_source_file cg100484a_si_002.cif
_cod_data_source_block ASCSAR
_cod_original_sg_symbol_H-M P21
_cod_database_code 4501793

loop_
_symmetry_equiv_pos_as_xyz
'x, y, z'
'-x, y+1/2, -z'

loop_
_atom_site_label
_atom_site_type_symbol
_atom_site_fract_x
_atom_site_fract_y
_atom_site_fract_z
_atom_site_U_iso_or_equiv
_atom_site_adp_type
_atom_site_occupancy
_atom_site_symmetry_multiplicity
_atom_site_calc_flag
_atom_site_refinement_flags
C1 C 0.2607(3) 0.0929(2) 0.30109(15) 0.0136(4) Uani 1 1 d .
C2 C 0.4392(4) 0.1652(2) 0.23566(14) 0.0138(4) Uani 1 1 d .
C3 C 0.6017(4) 0.2550(2) 0.29745(15) 0.0144(4) Uani 1 1 d .
C4 C 0.5341(4) 0.2425(2) 0.40777(15) 0.0140(4) Uani 1 1 d .
H41 H 0.4880 0.3469 0.4327 0.017 Uiso 1 1 calc R
C5 C 0.7427(3) 0.1700(2) 0.48472(14) 0.0129(4) Uani 1 1 d .
H51 H 0.9021 0.2307 0.4837 0.015 Uiso 1 1 calc R
C6 C 0.6533(4) 0.1740(3) 0.59300(14) 0.0168(4) Uani 1 1 d .
H62 H 0.6072 0.2813 0.6093 0.020 Uiso 1 1 calc R
H61 H 0.5002 0.1095 0.5941 0.020 Uiso 1 1 calc R
C11 C -0.0929(4) 0.3351(2) 1.02623(14) 0.0149(4) Uani 1 1 d .
C12 C 0.1020(4) 0.3690(2) 0.94833(15) 0.0158(4) Uani 1 1 d .
H121 H 0.0698 0.4730 0.9187 0.019 Uiso 1 1 calc R
H122 H 0.2735 0.3689 0.9843 0.019 Uiso 1 1 calc R
C13 C 0.3296(4) 0.2433(2) 0.80967(16) 0.0182(4) Uani 1 1 d .
H131 H 0.3113 0.1653 0.7555 0.027 Uiso 1 1 calc R
H132 H 0.4709 0.2155 0.8592 0.027 Uiso 1 1 calc R
H133 H 0.3619 0.3442 0.7798 0.027 Uiso 1 1 calc R
N11 N 0.0893(3) 0.2509(2) 0.86314(12) 0.0139(3) Uani 1 1 d .
H111 H -0.038(4) 0.275(3) 0.8129(17) 0.013(5) Uiso 1 1 d .
H112 H 0.054(4) 0.161(3) 0.8856(16) 0.011(5) Uiso 1 1 d .
O1 O 0.3103(2) 0.14171(16) 0.40138(10) 0.0156(3) Uani 1 1 d .
O2 O 0.0850(3) 0.00108(16) 0.27883(10) 0.0172(3) Uani 1 1 d .
O3 O 0.4126(3) 0.13298(17) 0.13195(11) 0.0186(3) Uani 1 1 d .
H3O H 0.547(5) 0.165(3) 0.0977(19) 0.028 Uiso 1 1 d .
O4 O 0.8003(3) 0.34661(17) 0.28054(11) 0.0174(3) Uani 1 1 d .
H4O H 0.817(4) 0.362(3) 0.217(2) 0.026 Uiso 1 1 d .
O5 O 0.7901(3) 0.01017(16) 0.46062(11) 0.0168(3) Uani 1 1 d .
H5O H 0.884(5) 0.010(3) 0.4107(19) 0.025 Uiso 1 1 d .
O6 O 0.8423(3) 0.11910(18) 0.67092(11) 0.0225(3) Uani 1 1 d .
H6O H 0.897(5) 0.031(4) 0.653(2) 0.034 Uiso 1 1 d .
O11 O -0.0935(3) 0.43052(17) 1.10125(10) 0.0217(3) Uani 1 1 d .
O12 O -0.2333(3) 0.21781(15) 1.01186(10) 0.0172(3) Uani 1 1 d .

loop_
_atom_site_aniso_label
_atom_site_aniso_U_11
_atom_site_aniso_U_22
_atom_site_aniso_U_33
_atom_site_aniso_U_23
_atom_site_aniso_U_13
_atom_site_aniso_U_12
C1 0.0143(9) 0.0125(9) 0.0141(10) -0.0003(7) 0.0016(7) 0.0040(8)
C2 0.0156(9) 0.0145(9) 0.0113(9) 0.0013(7) 0.0012(7) 0.0024(7)
C3 0.0167(9) 0.0132(9) 0.0136(9) 0.0019(8) 0.0031(7) 0.0011(7)
C4 0.0148(9) 0.0128(9) 0.0149(9) -0.0018(8) 0.0032(7) -0.0021(7)
C5 0.0139(9) 0.0112(9) 0.0137(9) -0.0019(7) 0.0025(7) -0.0026(7)
C6 0.0189(10) 0.0179(10) 0.0135(9) -0.0021(8) 0.0010(7) -0.0009(8)
C11 0.0211(10) 0.0109(9) 0.0127(9) 0.0031(8) 0.0007(8) 0.0030(8)
C12 0.0211(10) 0.0123(9) 0.0143(9) -0.0008(8) 0.0036(8) -0.0012(7)
C13 0.0182(10) 0.0199(11) 0.0173(9) -0.0012(8) 0.0059(8) -0.0015(8)
N11 0.0169(8) 0.0140(9) 0.0110(8) 0.0005(7) 0.0022(7) 0.0005(7)
O1 0.0141(6) 0.0197(8) 0.0131(7) -0.0016(5) 0.0027(5) -0.0022(6)
O2 0.0169(7) 0.0186(7) 0.0162(7) -0.0007(6) 0.0027(5) -0.0024(6)
O3 0.0199(7) 0.0239(9) 0.0126(7) -0.0016(6) 0.0045(6) -0.0040(6)
O4 0.0221(7) 0.0194(7) 0.0111(7) 0.0015(6) 0.0029(6) -0.0069(6)
O5 0.0194(8) 0.0157(7) 0.0162(7) 0.0001(6) 0.0067(6) 0.0006(6)
O6 0.0297(8) 0.0230(9) 0.0139(7) -0.0004(6) -0.0026(6) 0.0051(7)
O11 0.0365(8) 0.0151(7) 0.0153(7) -0.0017(6) 0.0121(6) -0.0041(7)
O12 0.0201(7) 0.0169(7) 0.0153(7) -0.0017(6) 0.0043(5) -0.0019(6)

loop_
_atom_type_symbol
_atom_type_description
_atom_type_scat_dispersion_real
_atom_type_scat_dispersion_imag
_atom_type_scat_source
C C 0.0033 0.0016 'International Tables Vol C Tables 4.2.6.8 and 6.1.1.4'
H H 0.0000 0.0000 'International Tables Vol C Tables 4.2.6.8 and 6.1.1.4'
N N 0.0061 0.0033 'International Tables Vol C Tables 4.2.6.8 and 6.1.1.4'
O O 0.0106 0.0060 'International Tables Vol C Tables 4.2.6.8 and 6.1.1.4'

loop_
_geom_angle_atom_site_label_1
_geom_angle_atom_site_label_2
_geom_angle_atom_site_label_3
_geom_angle
O2 C1 O1 119.54(17)
O2 C1 C2 130.18(18)
O1 C1 C2 110.27(16)
C3 C2 O3 134.26(18)
C3 C2 C1 107.51(16)
O3 C2 C1 118.23(17)
O4 C3 C2 133.92(18)
O4 C3 C4 116.82(16)
C2 C3 C4 109.26(16)
O1 C4 C3 104.32(15)
O1 C4 C5 108.83(15)
C3 C4 C5 115.19(15)
O1 C4 H41 109.4
C3 C4 H41 109.4
C5 C4 H41 109.4
O5 C5 C6 107.37(15)
O5 C5 C4 111.74(15)
C6 C5 C4 109.02(15)
O5 C5 H51 109.6
C6 C5 H51 109.6
C4 C5 H51 109.6
O6 C6 C5 113.01(16)
O6 C6 H62 109.0
C5 C6 H62 109.0
O6 C6 H61 109.0
C5 C6 H61 109.0
H62 C6 H61 107.8
O12 C11 O11 125.96(18)
O12 C11 C12 118.44(16)
O11 C11 C12 115.59(17)
N11 C12 C11 111.84(16)
N11 C12 H121 109.2
C11 C12 H121 109.2
N11 C12 H122 109.2
C11 C12 H122 109.2
H121 C12 H122 107.9
N11 C13 H131 109.5
N11 C13 H132 109.5
H131 C13 H132 109.5
N11 C13 H133 109.5
H131 C13 H133 109.5
H132 C13 H133 109.5
C12 N11 C13 112.88(16)
C12 N11 H111 110.6(14)
C13 N11 H111 106.0(13)
C12 N11 H112 110.8(14)
C13 N11 H112 109.9(14)
H111 N11 H112 106(2)
C1 O1 C4 108.54(14)
C2 O3 H3O 113.8(15)
C3 O4 H4O 113.5(17)
C5 O5 H5O 106.9(17)
C6 O6 H6O 109.4(18)

loop_
_geom_bond_atom_site_label_1
_geom_bond_atom_site_label_2
_geom_bond_distance
C1 O2 1.218(2)
C1 O1 1.358(2)
C1 C2 1.448(3)
C2 C3 1.346(3)
C2 O3 1.357(2)
C3 O4 1.330(2)
C3 C4 1.498(3)
C4 O1 1.444(2)
C4 C5 1.533(3)
C4 H41 0.9800
C5 O5 1.418(2)
C5 C6 1.510(3)
C5 H51 0.9800
C6 O6 1.420(2)
C6 H62 0.9700
C6 H61 0.9700
C11 O12 1.240(2)
C11 O11 1.261(2)
C11 C12 1.520(3)
C12 N11 1.483(2)
C12 H121 0.9700
C12 H122 0.9700
C13 N11 1.487(2)
C13 H131 0.9600
C13 H132 0.9600
C13 H133 0.9600
N11 H111 0.91(2)
N11 H112 0.84(3)
O3 H3O 0.90(3)
O4 H4O 0.84(2)
O5 H5O 0.84(2)
O6 H6O 0.84(3)

loop_
_geom_hbond_atom_site_label_D
_geom_hbond_atom_site_label_H
_geom_hbond_atom_site_label_A
_geom_hbond_distance_DH
_geom_hbond_distance_HA
_geom_hbond_distance_DA
_geom_hbond_angle_DHA
_geom_hbond_site_symmetry_A
N11 H111 O2 0.91(2) 2.25(2) 2.894(2) 127.2(18) 2_556
N11 H111 O6 0.91(2) 2.30(2) 2.908(2) 124.2(17) 1_455
N11 H112 O11 0.84(3) 1.97(3) 2.757(2) 155(2) 2_547
O3 H3O O12 0.90(3) 1.72(3) 2.617(2) 169(2) 1_654
O4 H4O O11 0.84(2) 1.70(3) 2.524(2) 165(2) 1_654
O5 H5O O2 0.84(2) 2.08(2) 2.917(2) 174(2) 1_655
O5 H5O O1 0.84(2) 2.50(2) 3.096(2) 128(2) 1_655
O6 H6O O4 0.84(3) 2.33(3) 3.001(2) 137(2) 2_746
